data_4507907
loop_
_publ_author_name
'Dong, Ming-Ming'
'He, Lu-Lu'
'Fan, Ya-Juan'
'Zang, Shuang-Quan'
'Hou, Hong-Wei'
'Mak, Thomas C. W.'

_publ_section_title
;
 Seven Copper Coordination Polymers Based on 5-Iodo-Isophthalic Acid:
 Halogen-Related Bonding and N-Donor Auxiliary Ligands Modulating Effect
;
_journal_issue 8
_journal_name_full 'Crystal Growth &amp; Design'
_journal_page_first 3353
_journal_paper_doi 10.1021/cg400033s
_journal_volume 13
_journal_year 2013
_chemical_formula_moiety 'C20 H15 Cu I N2 O4, 2(H2 O)'
_chemical_formula_sum 'C20 H19 Cu I N2 O6'
_chemical_formula_weight 573.81
_chemical_name_systematic
;

 ?

;
_space_group_IT_number 2
_symmetry_cell_setting triclinic
_symmetry_space_group_name_Hall '-P 1'
_symmetry_space_group_name_H-M 'P -1'
_atom_sites_solution_hydrogens geom
_atom_sites_solution_primary direct
_atom_sites_solution_secondary difmap
_audit_creation_method SHELXL-97
_cell_angle_alpha 72.355(11)
_cell_angle_beta 76.570(12)
_cell_angle_gamma 74.039(11)
_cell_formula_units_Z 2
_cell_length_a 9.6861(14)
_cell_length_b 10.2390(12)
_cell_length_c 11.6714(16)
_cell_measurement_reflns_used 2203
_cell_measurement_temperature 296(2)
_cell_measurement_theta_max 29.1329
_cell_measurement_theta_min 3.1079
_cell_volume 1046.4(3)
_computing_cell_refinement 'Bruker FRAMBO'
_computing_data_collection 'Bruker FRAMBO'
_computing_data_reduction 'Bruker SAINT'
_computing_molecular_graphics 'Bruker SHELXTL'
_computing_publication_material 'Bruker SHELXTL'
_computing_structure_refinement 'SHELXL-97 (Sheldrick, 1997)'
_computing_structure_solution 'SHELXS-97 (Sheldrick, 1990)'
_diffrn_ambient_temperature 296(2)
_diffrn_measured_fraction_theta_full 0.997
_diffrn_measured_fraction_theta_max 0.997
_diffrn_measurement_device_type 'Bruker APEX-II CCD'
_diffrn_measurement_method '\f and \w scans'
_diffrn_radiation_monochromator graphite
_diffrn_radiation_source 'fine-focus sealed tube'
_diffrn_radiation_type MoK\a
_diffrn_radiation_wavelength 0.71073
_diffrn_reflns_av_R_equivalents 0.0852
_diffrn_reflns_av_sigmaI/netI 0.1016
_diffrn_reflns_limit_h_max 11
_diffrn_reflns_limit_h_min -11
_diffrn_reflns_limit_k_max 11
_diffrn_reflns_limit_k_min -12
_diffrn_reflns_limit_l_max 13
_diffrn_reflns_limit_l_min -13
_diffrn_reflns_number 7674
_diffrn_reflns_theta_full 25.00
_diffrn_reflns_theta_max 25.00
_diffrn_reflns_theta_min 3.11
_diffrn_standards_number 0
_exptl_absorpt_coefficient_mu 2.558
_exptl_absorpt_correction_T_max 0.6421
_exptl_absorpt_correction_T_min 0.6156
_exptl_absorpt_correction_type multi-scan
_exptl_absorpt_process_details 'SADABS(Bruker, 2009)'
_exptl_crystal_colour green
_exptl_crystal_density_diffrn 1.821
_exptl_crystal_density_method 'not measured'
_exptl_crystal_description block
_exptl_crystal_F_000 566
_exptl_crystal_size_max 0.21
_exptl_crystal_size_mid 0.20
_exptl_crystal_size_min 0.19
_refine_diff_density_max 1.719
_refine_diff_density_min -0.963
_refine_diff_density_rms 0.187
_refine_ls_extinction_method none
_refine_ls_goodness_of_fit_ref 1.060
_refine_ls_hydrogen_treatment constr
_refine_ls_matrix_type full
_refine_ls_number_parameters 251
_refine_ls_number_reflns 3669
_refine_ls_number_restraints 0
_refine_ls_restrained_S_all 1.060
_refine_ls_R_factor_all 0.0932
_refine_ls_R_factor_gt 0.0671
_refine_ls_shift/su_max 0.001
_refine_ls_shift/su_mean 0.000
_refine_ls_structure_factor_coef Fsqd
_refine_ls_weighting_details 'calc w=1/[\s^2^(Fo^2^)+(0.0800P)^2^+0.2000P] where P=(Fo^2^+2Fc^2^)/3'
_refine_ls_weighting_scheme calc
_refine_ls_wR_factor_gt 0.1589
_refine_ls_wR_factor_ref 0.1746
_reflns_number_gt 2708
_reflns_number_total 3669
_reflns_threshold_expression >2sigma(I)
_cod_data_source_file cg400033s_si_002.cif
_cod_data_source_block Compound3
_cod_original_cell_volume 1046.4(2)
_cod_database_code 4507907

loop_
_symmetry_equiv_pos_as_xyz
'x, y, z'
'-x, -y, -z'

loop_
_atom_site_label
_atom_site_type_symbol
_atom_site_fract_x
_atom_site_fract_y
_atom_site_fract_z
_atom_site_U_iso_or_equiv
_atom_site_adp_type
_atom_site_occupancy
_atom_site_symmetry_multiplicity
_atom_site_calc_flag
_atom_site_refinement_flags
_atom_site_disorder_assembly
_atom_site_disorder_group
Cu1 Cu 0.58380(10) 0.61030(8) 0.61293(7) 0.0215(3) Uani 1 1 d . . .
N1 N 0.4107(8) 0.6116(6) 0.7508(5) 0.0265(15) Uani 1 1 d . . .
N2 N -0.2457(8) 0.6152(8) 1.4773(6) 0.0403(12) Uani 1 1 d . . .
O1 O 0.5838(6) 0.8050(5) 0.6195(4) 0.0292(13) Uani 1 1 d . . .
O2 O 0.7137(7) 0.6667(5) 0.7605(5) 0.0339(12) Uani 1 1 d . . .
O3 O 0.5771(6) 1.3230(5) 0.5199(4) 0.0300(13) Uani 1 1 d . . .
O4 O 0.6232(6) 1.4032(5) 0.6616(5) 0.0307(13) Uani 1 1 d . . .
I1 I 0.73377(8) 0.97738(6) 1.07187(5) 0.0473(3) Uani 1 1 d . . .
C1 C 0.6945(10) 1.0066(8) 0.8944(6) 0.0292(19) Uani 1 1 d . . .
C2 C 0.6672(10) 1.1406(8) 0.8195(7) 0.031(2) Uani 1 1 d . . .
H2 H 0.6692 1.2169 0.8460 0.038 Uiso 1 1 calc R . .
C3 C 0.6364(8) 1.1609(7) 0.7031(6) 0.0207(16) Uani 1 1 d . . .
C4 C 0.6320(9) 1.0454(7) 0.6672(7) 0.0275(18) Uani 1 1 d . . .
H4 H 0.6091 1.0585 0.5908 0.033 Uiso 1 1 calc R . .
C5 C 0.6606(9) 0.9112(7) 0.7422(6) 0.0227(17) Uani 1 1 d . . .
C6 C 0.6939(10) 0.8923(8) 0.8556(7) 0.033(2) Uani 1 1 d . . .
H6 H 0.7161 0.8022 0.9061 0.039 Uiso 1 1 calc R . .
C7 C 0.6518(10) 0.7842(8) 0.7059(7) 0.0339(12) Uani 1 1 d . . .
C8 C 0.6103(8) 1.3062(7) 0.6197(6) 0.0222(17) Uani 1 1 d . . .
C9 C 0.4241(10) 0.5192(8) 0.8593(7) 0.035(2) Uani 1 1 d . . .
H9 H 0.5113 0.4533 0.8681 0.042 Uiso 1 1 calc R . .
C10 C 0.3145(11) 0.5179(9) 0.9577(7) 0.038(2) Uani 1 1 d . . .
H10 H 0.3281 0.4515 1.0312 0.045 Uiso 1 1 calc R . .
C11 C 0.1823(9) 0.6160(9) 0.9480(7) 0.0310(19) Uani 1 1 d . . .
C12 C 0.1701(11) 0.7112(9) 0.8375(7) 0.041(2) Uani 1 1 d . . .
H12 H 0.0845 0.7791 0.8267 0.049 Uiso 1 1 calc R . .
C13 C 0.2858(10) 0.7065(9) 0.7415(7) 0.037(2) Uani 1 1 d . . .
H13 H 0.2754 0.7727 0.6674 0.045 Uiso 1 1 calc R . .
C14 C 0.0596(10) 0.6118(10) 1.0555(7) 0.041(2) Uani 1 1 d . . .
H14A H -0.0291 0.6721 1.0277 0.049 Uiso 1 1 calc R . .
H14B H 0.0445 0.5167 1.0867 0.049 Uiso 1 1 calc R . .
C15 C 0.0869(10) 0.6576(9) 1.1573(7) 0.0314(19) Uani 1 1 d . . .
H15A H 0.0928 0.7555 1.1286 0.038 Uiso 1 1 calc R . .
H15B H 0.1798 0.6030 1.1805 0.038 Uiso 1 1 calc R . .
C16 C -0.0305(10) 0.6400(10) 1.2679(7) 0.0400(16) Uani 1 1 d . . .
C17 C -0.0257(10) 0.6816(9) 1.3681(7) 0.0400(16) Uani 1 1 d . . .
H17 H 0.0505 0.7207 1.3675 0.048 Uiso 1 1 calc R . .
C18 C -0.1323(10) 0.6661(9) 1.4697(8) 0.0403(12) Uani 1 1 d . . .
H18 H -0.1234 0.6931 1.5364 0.048 Uiso 1 1 calc R . .
C19 C -0.2465(10) 0.5667(9) 1.3834(7) 0.0403(12) Uani 1 1 d . . .
H19 H -0.3205 0.5225 1.3883 0.048 Uiso 1 1 calc R . .
C20 C -0.1443(11) 0.5789(10) 1.2807(8) 0.049(3) Uani 1 1 d . . .
H20 H -0.1521 0.5447 1.2177 0.059 Uiso 1 1 calc R . .
O1W O 0.3091(14) 0.0268(13) 0.6284(10) 0.143(5) Uani 1 1 d . . .
H1WA H 0.3397 0.0750 0.5596 0.172 Uiso 1 1 d R . .
H1WB H 0.3422 -0.0413 0.6851 0.172 Uiso 1 1 d R . .
O2W O 0.025(4) 0.994(4) 0.621(4) 0.244(15) Uani 0.54(2) 1 d P A 1
H2WA H 0.0952 0.9464 0.6204 0.292 Uiso 1 1 d R A 1
H2WB H 0.0096 0.9988 0.5511 0.366 Uiso 1 1 d R A 1
O2W' O 0.033(6) 0.931(5) 0.529(6) 0.244(15) Uani 0.46(2) 1 d P . 2

loop_
_atom_site_aniso_label
_atom_site_aniso_U_11
_atom_site_aniso_U_22
_atom_site_aniso_U_33
_atom_site_aniso_U_23
_atom_site_aniso_U_13
_atom_site_aniso_U_12
Cu1 0.0287(6) 0.0157(5) 0.0204(5) -0.0089(3) 0.0058(4) -0.0087(4)
N1 0.034(4) 0.017(3) 0.028(3) -0.010(3) 0.000(3) -0.004(3)
N2 0.046(3) 0.049(3) 0.037(3) -0.026(2) 0.011(2) -0.026(2)
O1 0.048(4) 0.013(3) 0.028(3) -0.010(2) -0.004(3) -0.005(2)
O2 0.053(3) 0.015(2) 0.035(3) -0.0102(18) -0.006(2) -0.006(2)
O3 0.043(4) 0.019(3) 0.028(3) -0.006(2) -0.009(3) -0.005(3)
O4 0.043(4) 0.018(3) 0.033(3) -0.011(2) 0.001(3) -0.012(3)
I1 0.0709(6) 0.0407(4) 0.0361(4) -0.0097(3) -0.0222(3) -0.0102(3)
C1 0.045(6) 0.029(4) 0.019(4) -0.010(3) -0.013(4) -0.008(4)
C2 0.050(6) 0.020(4) 0.031(4) -0.007(3) -0.011(4) -0.015(4)
C3 0.020(4) 0.019(4) 0.025(4) -0.005(3) -0.002(3) -0.009(3)
C4 0.042(6) 0.016(4) 0.028(4) -0.012(3) -0.003(4) -0.008(4)
C5 0.036(5) 0.008(3) 0.025(4) -0.010(3) -0.001(3) -0.004(3)
C6 0.044(6) 0.022(4) 0.033(4) -0.003(3) -0.010(4) -0.010(4)
C7 0.053(3) 0.015(2) 0.035(3) -0.0102(18) -0.006(2) -0.006(2)
C8 0.027(5) 0.014(4) 0.026(4) -0.010(3) -0.001(3) -0.002(3)
C9 0.040(6) 0.030(5) 0.026(4) -0.006(3) 0.006(4) -0.005(4)
C10 0.053(7) 0.037(5) 0.022(4) -0.005(3) -0.004(4) -0.015(5)
C11 0.027(5) 0.043(5) 0.027(4) -0.017(4) 0.004(3) -0.012(4)
C12 0.047(6) 0.036(5) 0.035(5) -0.015(4) -0.002(4) 0.002(4)
C13 0.046(6) 0.031(5) 0.029(4) -0.002(3) -0.003(4) -0.008(4)
C14 0.030(5) 0.065(6) 0.033(5) -0.019(4) 0.006(4) -0.022(5)
C15 0.031(5) 0.034(5) 0.033(4) -0.015(3) 0.004(4) -0.013(4)
C16 0.039(4) 0.058(4) 0.036(3) -0.026(3) 0.007(3) -0.027(3)
C17 0.039(4) 0.058(4) 0.036(3) -0.026(3) 0.007(3) -0.027(3)
C18 0.046(3) 0.049(3) 0.037(3) -0.026(2) 0.011(2) -0.026(2)
C19 0.046(3) 0.049(3) 0.037(3) -0.026(2) 0.011(2) -0.026(2)
C20 0.056(7) 0.061(6) 0.040(5) -0.031(5) 0.017(5) -0.027(5)
O1W 0.158(13) 0.140(10) 0.114(9) -0.008(7) -0.011(8) -0.040(9)
O2W 0.19(3) 0.27(4) 0.31(5) -0.10(3) -0.11(3) -0.02(3)
O2W' 0.19(3) 0.27(4) 0.31(5) -0.10(3) -0.11(3) -0.02(3)

loop_
_atom_type_symbol
_atom_type_description
_atom_type_scat_dispersion_real
_atom_type_scat_dispersion_imag
_atom_type_scat_source
C C 0.0033 0.0016 'International Tables Vol C Tables 4.2.6.8 and 6.1.1.4'
H H 0.0000 0.0000 'International Tables Vol C Tables 4.2.6.8 and 6.1.1.4'
N N 0.0061 0.0033 'International Tables Vol C Tables 4.2.6.8 and 6.1.1.4'
O O 0.0106 0.0060 'International Tables Vol C Tables 4.2.6.8 and 6.1.1.4'
Cu Cu 0.3201 1.2651 'International Tables Vol C Tables 4.2.6.8 and 6.1.1.4'
I I -0.4742 1.8119 'International Tables Vol C Tables 4.2.6.8 and 6.1.1.4'

loop_
_geom_angle_atom_site_label_1
_geom_angle_atom_site_label_2
_geom_angle_atom_site_label_3
_geom_angle
_geom_angle_site_symmetry_1
_geom_angle_site_symmetry_3
O4 Cu1 N2 93.3(3) 1_545 1_654
O4 Cu1 O1 157.4(2) 1_545 .
N2 Cu1 O1 90.6(2) 1_654 .
O4 Cu1 N1 88.4(2) 1_545 .
N2 Cu1 N1 178.2(2) 1_654 .
O1 Cu1 N1 87.6(2) . .
O4 Cu1 O3 105.1(2) 1_545 2_676
N2 Cu1 O3 92.1(3) 1_654 2_676
O1 Cu1 O3 97.0(2) . 2_676
N1 Cu1 O3 88.1(2) . 2_676
C13 N1 C9 117.4(7) . .
C13 N1 Cu1 123.0(5) . .
C9 N1 Cu1 119.5(6) . .
C18 N2 C19 115.7(7) . .
C18 N2 Cu1 125.9(5) . 1_456
C19 N2 Cu1 118.4(6) . 1_456
C7 O1 Cu1 104.3(4) . .
C8 O3 Cu1 153.4(5) . 2_676
C8 O4 Cu1 136.7(5) . 1_565
C2 C1 C6 120.9(7) . .
C2 C1 I1 119.3(5) . .
C6 C1 I1 119.9(6) . .
C1 C2 C3 119.4(7) . .
C1 C2 H2 120.3 . .
C3 C2 H2 120.3 . .
C4 C3 C2 118.8(6) . .
C4 C3 C8 121.4(6) . .
C2 C3 C8 119.7(6) . .
C5 C4 C3 121.5(7) . .
C5 C4 H4 119.2 . .
C3 C4 H4 119.2 . .
C6 C5 C4 119.1(6) . .
C6 C5 C7 118.7(6) . .
C4 C5 C7 122.2(7) . .
C1 C6 C5 120.2(7) . .
C1 C6 H6 119.9 . .
C5 C6 H6 119.9 . .
O2 C7 O1 123.8(7) . .
O2 C7 C5 118.4(7) . .
O1 C7 C5 117.8(7) . .
O3 C8 O4 125.7(7) . .
O3 C8 C3 118.9(6) . .
O4 C8 C3 115.4(6) . .
N1 C9 C10 122.7(8) . .
N1 C9 H9 118.6 . .
C10 C9 H9 118.6 . .
C9 C10 C11 120.2(7) . .
C9 C10 H10 119.9 . .
C11 C10 H10 119.9 . .
C12 C11 C10 116.8(7) . .
C12 C11 C14 123.0(8) . .
C10 C11 C14 120.2(8) . .
C11 C12 C13 120.0(9) . .
C11 C12 H12 120.0 . .
C13 C12 H12 120.0 . .
N1 C13 C12 122.9(7) . .
N1 C13 H13 118.5 . .
C12 C13 H13 118.5 . .
C15 C14 C11 113.7(7) . .
C15 C14 H14A 108.8 . .
C11 C14 H14A 108.8 . .
C15 C14 H14B 108.8 . .
C11 C14 H14B 108.8 . .
H14A C14 H14B 107.7 . .
C14 C15 C16 112.6(7) . .
C14 C15 H15A 109.1 . .
C16 C15 H15A 109.1 . .
C14 C15 H15B 109.1 . .
C16 C15 H15B 109.1 . .
H15A C15 H15B 107.8 . .
C20 C16 C17 114.4(8) . .
C20 C16 C15 125.0(7) . .
C17 C16 C15 120.5(7) . .
C16 C17 C18 121.0(8) . .
C16 C17 H17 119.5 . .
C18 C17 H17 119.5 . .
N2 C18 C17 123.6(8) . .
N2 C18 H18 118.2 . .
C17 C18 H18 118.2 . .
N2 C19 C20 123.2(8) . .
N2 C19 H19 118.4 . .
C20 C19 H19 118.4 . .
C19 C20 C16 121.8(8) . .
C19 C20 H20 119.1 . .
C16 C20 H20 119.1 . .
H1WA O1W H1WB 139.0 . .
H2WA O2W H2WB 98.9 . .
O2W' O2W' H2WA 105.0 2_576 .
O2W' O2W' H2WB 49.5 2_576 .
H2WA O2W' H2WB 58.5 . .

loop_
_geom_bond_atom_site_label_1
_geom_bond_atom_site_label_2
_geom_bond_distance
_geom_bond_site_symmetry_2
Cu1 O4 1.972(5) 1_545
Cu1 N2 2.005(7) 1_654
Cu1 O1 2.018(5) .
Cu1 N1 2.037(6) .
Cu1 O3 2.279(5) 2_676
N1 C13 1.331(11) .
N1 C9 1.340(10) .
N2 C18 1.314(11) .
N2 C19 1.336(10) .
N2 Cu1 2.005(7) 1_456
O1 C7 1.263(10) .
O2 C7 1.237(9) .
O3 C8 1.230(8) .
O3 Cu1 2.279(5) 2_676
O4 C8 1.277(8) .
O4 Cu1 1.972(5) 1_565
I1 C1 2.110(7) .
C1 C2 1.377(10) .
C1 C6 1.379(10) .
C2 C3 1.400(10) .
C2 H2 0.9300 .
C3 C4 1.383(10) .
C3 C8 1.502(9) .
C4 C5 1.380(10) .
C4 H4 0.9300 .
C5 C6 1.380(10) .
C5 C7 1.513(10) .
C6 H6 0.9300 .
C9 C10 1.371(11) .
C9 H9 0.9300 .
C10 C11 1.397(12) .
C10 H10 0.9300 .
C11 C12 1.368(11) .
C11 C14 1.514(10) .
C12 C13 1.391(12) .
C12 H12 0.9300 .
C13 H13 0.9300 .
C14 C15 1.501(11) .
C14 H14A 0.9700 .
C14 H14B 0.9700 .
C15 C16 1.510(11) .
C15 H15A 0.9700 .
C15 H15B 0.9700 .
C16 C20 1.370(12) .
C16 C17 1.375(11) .
C17 C18 1.379(11) .
C17 H17 0.9300 .
C18 H18 0.9300 .
C19 C20 1.363(11) .
C19 H19 0.9300 .
C20 H20 0.9300 .
O1W H1WA 0.8400 .
O1W H1WB 0.8500 .
O2W H2WA 0.7200 .
O2W H2WB 0.8503 .
O2W' O2W' 1.42(9) 2_576

loop_
_geom_hbond_atom_site_label_D
_geom_hbond_atom_site_label_H
_geom_hbond_atom_site_label_A
_geom_hbond_distance_DH
_geom_hbond_distance_HA
_geom_hbond_distance_DA
_geom_hbond_angle_DHA
_geom_hbond_site_symmetry_A
O1W H1WB O1 0.85 2.53 2.990(14) 114.8 1_545
O1W H1WA O1 0.84 2.16 2.997(12) 178.2 2_666
O2W H2WA O1W 0.72 2.46 2.88(4) 119.3 1_565
O2W H2WB O2W 0.85 2.09 2.94(7) 178.7 2_576

loop_
_geom_torsion_atom_site_label_1
_geom_torsion_atom_site_label_2
_geom_torsion_atom_site_label_3
_geom_torsion_atom_site_label_4
_geom_torsion
_geom_torsion_site_symmetry_1
O4 Cu1 N1 C13 -142.7(6) 1_545
O1 Cu1 N1 C13 59.6(6) .
O3 Cu1 N1 C13 -37.5(6) 2_676
O4 Cu1 N1 C9 41.8(6) 1_545
O1 Cu1 N1 C9 -115.9(6) .
O3 Cu1 N1 C9 147.0(6) 2_676
O4 Cu1 O1 C7 2.1(9) 1_545
N2 Cu1 O1 C7 -97.9(6) 1_654
N1 Cu1 O1 C7 82.1(5) .
O3 Cu1 O1 C7 169.9(5) 2_676
C6 C1 C2 C3 1.0(13) .
I1 C1 C2 C3 -177.9(6) .
C1 C2 C3 C4 1.0(12) .
C1 C2 C3 C8 -178.4(8) .
C2 C3 C4 C5 -1.6(12) .
C8 C3 C4 C5 177.8(7) .
C3 C4 C5 C6 0.2(12) .
C3 C4 C5 C7 178.1(8) .
C2 C1 C6 C5 -2.4(14) .
I1 C1 C6 C5 176.5(6) .
C4 C5 C6 C1 1.8(13) .
C7 C5 C6 C1 -176.2(8) .
Cu1 O1 C7 O2 6.5(10) .
Cu1 O1 C7 C5 -175.0(6) .
C6 C5 C7 O2 -20.6(12) .
C4 C5 C7 O2 161.5(8) .
C6 C5 C7 O1 160.9(8) .
C4 C5 C7 O1 -17.0(12) .
Cu1 O3 C8 O4 -76.0(14) 2_676
Cu1 O3 C8 C3 102.8(10) 2_676
Cu1 O4 C8 O3 7.7(13) 1_565
Cu1 O4 C8 C3 -171.2(5) 1_565
C4 C3 C8 O3 3.8(12) .
C2 C3 C8 O3 -176.8(7) .
C4 C3 C8 O4 -177.3(7) .
C2 C3 C8 O4 2.2(11) .
C13 N1 C9 C10 1.3(12) .
Cu1 N1 C9 C10 177.1(6) .
N1 C9 C10 C11 -0.4(13) .
C9 C10 C11 C12 -0.5(12) .
C9 C10 C11 C14 178.1(8) .
C10 C11 C12 C13 0.5(13) .
C14 C11 C12 C13 -178.1(8) .
C9 N1 C13 C12 -1.3(12) .
Cu1 N1 C13 C12 -176.9(6) .
C11 C12 C13 N1 0.5(14) .
C12 C11 C14 C15 -110.2(10) .
C10 C11 C14 C15 71.2(11) .
C11 C14 C15 C16 -174.8(8) .
C14 C15 C16 C20 5.1(14) .
C14 C15 C16 C17 -177.6(9) .
C20 C16 C17 C18 -2.4(14) .
C15 C16 C17 C18 180.0(8) .
C19 N2 C18 C17 5.6(14) .
Cu1 N2 C18 C17 -172.4(7) 1_456
C16 C17 C18 N2 -1.8(15) .
C18 N2 C19 C20 -5.4(14) .
Cu1 N2 C19 C20 172.7(8) 1_456
N2 C19 C20 C16 1.4(16) .
C17 C16 C20 C19 2.6(15) .
C15 C16 C20 C19 -180.0(9) .
